data_2232570
loop_
_publ_author_name
'Sleem, Hisham'
'Georghiou, Paris'
'Dawe, Louise N.'

_publ_section_title
;
 Tetra-\m~2~-acetato-tetraaquadi-\m~3~-oxido-octaoxidotetrauranium(VI)
 methanol disolvate tetrahydrate
;
_journal_coeditor_code BR2182
_journal_issue 12
_journal_name_full 'Acta Crystallographica Section E'
_journal_page_first m1880
_journal_page_last m1881
_journal_paper_doi 10.1107/S1600536811050549
_journal_volume 67
_journal_year 2011
_chemical_formula_iupac '[U4 (C2 H3 O2)4 O10 (H2 O)4], 2C H4 O'
_chemical_formula_moiety 'C8 H20 O22 U4, 2(C H4 O)'
_chemical_formula_sum 'C10 H28 O24 U4'
_chemical_formula_weight 1484.44
_chemical_name_systematic
;
Tetra-\m~2~-acetato-tetraaquadi-\m~3~-oxido-octaoxidotetrauranium(VI)
methanol disolvate tetrahydrate
;
_space_group_IT_number 14
_symmetry_cell_setting monoclinic
_symmetry_space_group_name_Hall '-P 2ybc'
_symmetry_space_group_name_H-M 'P 1 21/c 1'
_atom_sites_solution_hydrogens geom
_atom_sites_solution_primary direct
_atom_sites_solution_secondary difmap
_audit_creation_method SHELXL-97
_cell_angle_alpha 90.00
_cell_angle_beta 107.632(4)
_cell_angle_gamma 90.00
_cell_formula_units_Z 2
_cell_length_a 8.334(3)
_cell_length_b 10.649(3)
_cell_length_c 16.763(5)
_cell_measurement_reflns_used 4946
_cell_measurement_temperature 163(2)
_cell_measurement_theta_max 29.5
_cell_measurement_theta_min 1.9
_cell_volume 1417.8(8)
_computing_cell_refinement '<i>CrystalClear-SM Expert</i> (Rigaku, 2009)'
_computing_data_collection '<i>CrystalClear-SM Expert</i> (Rigaku, 2009)'
_computing_data_reduction '<i>CrystalClear-SM Expert</i> (Rigaku, 2009)'
_computing_molecular_graphics '<i>Mercury</i> (Macrae <i>et al.</i>, 2006)'
_computing_publication_material 'publCIF (Westrip, 2010)'
_computing_structure_refinement 'SHELXL97 (Sheldrick, 2008)'
_computing_structure_solution 'SHELXS97 (Sheldrick, 2008)'
_diffrn_ambient_temperature 163(2)
_diffrn_detector_area_resol_mean 14.63
_diffrn_measured_fraction_theta_full 0.998
_diffrn_measured_fraction_theta_max 0.998
_diffrn_measurement_device_type 'Rigaku Saturn70 CCD'
_diffrn_measurement_method \w
_diffrn_radiation_monochromator 'graphite - Rigaku SHINE'
_diffrn_radiation_source 'fine-focus sealed tube'
_diffrn_radiation_type MoK\a
_diffrn_radiation_wavelength 0.71075
_diffrn_reflns_av_R_equivalents 0.0758
_diffrn_reflns_av_sigmaI/netI 0.0446
_diffrn_reflns_limit_h_max 10
_diffrn_reflns_limit_h_min -10
_diffrn_reflns_limit_k_max 13
_diffrn_reflns_limit_k_min -13
_diffrn_reflns_limit_l_max 21
_diffrn_reflns_limit_l_min -21
_diffrn_reflns_number 15149
_diffrn_reflns_theta_full 27.50
_diffrn_reflns_theta_max 27.50
_diffrn_reflns_theta_min 3.14
_exptl_absorpt_coefficient_mu 22.868
_exptl_absorpt_correction_T_max 0.880
_exptl_absorpt_correction_T_min 0.638
_exptl_absorpt_correction_type numerical
_exptl_absorpt_process_details '(ABSCOR; Higashi, 1999)'
_exptl_crystal_colour Yellow
_exptl_crystal_density_diffrn 3.477
_exptl_crystal_density_method 'not measured'
_exptl_crystal_description Prism
_exptl_crystal_F_000 1296
_exptl_crystal_size_max 0.10
_exptl_crystal_size_mid 0.07
_exptl_crystal_size_min 0.05
_refine_diff_density_max 1.708
_refine_diff_density_min -2.852
_refine_ls_extinction_method none
_refine_ls_goodness_of_fit_ref 1.093
_refine_ls_hydrogen_treatment mixed
_refine_ls_matrix_type full
_refine_ls_number_parameters 188
_refine_ls_number_reflns 3255
_refine_ls_number_restraints 6
_refine_ls_restrained_S_all 1.092
_refine_ls_R_factor_all 0.0355
_refine_ls_R_factor_gt 0.0339
_refine_ls_shift/su_max 0.001
_refine_ls_shift/su_mean 0.000
_refine_ls_structure_factor_coef Fsqd
_refine_ls_weighting_details 'calc w=1/[\s^2^(Fo^2^)+(0.0469P)^2^+6.6005P] where P=(Fo^2^+2Fc^2^)/3'
_refine_ls_weighting_scheme calc
_refine_ls_wR_factor_gt 0.0869
_refine_ls_wR_factor_ref 0.0884
_reflns_number_gt 3136
_reflns_number_total 3255
_reflns_threshold_expression I>2\s(I)
_cod_data_source_file br2182.cif
_cod_data_source_block I
_cod_original_sg_symbol_H-M 'P 21/c '
_cod_database_code 2232570
_cod_database_fobs_code 2232570

loop_
_symmetry_equiv_pos_as_xyz
'x, y, z'
'-x, y+1/2, -z+1/2'
'-x, -y, -z'
'x, -y-1/2, z-1/2'

loop_
_atom_site_type_symbol
_atom_site_label
_atom_site_fract_x
_atom_site_fract_y
_atom_site_fract_z
_atom_site_U_iso_or_equiv
_atom_site_adp_type
_atom_site_calc_flag
_atom_site_refinement_flags
_atom_site_occupancy
_atom_site_symmetry_multiplicity
U U1 0.41912(3) 0.20869(2) 0.332933(15) 0.01529(10) Uani d . 1 4
U U2 0.71490(3) 0.06455(2) 0.542406(14) 0.01236(10) Uani d . 1 4
O O1 0.1576(7) 0.0796(5) 0.3408(3) 0.0247(11) Uani d . 1 4
O O2 0.1274(7) 0.1931(5) 0.2295(3) 0.0272(12) Uani d . 1 4
O O3 0.7084(7) 0.2370(6) 0.4457(4) 0.0296(13) Uani d . 1 4
O O4 0.6738(7) 0.3262(6) 0.3266(4) 0.0306(13) Uani d . 1 4
O O5 0.4581(6) 0.0936(5) 0.4484(3) 0.0217(11) Uani d . 1 4
O O6 0.3486(7) 0.3399(5) 0.3788(4) 0.0277(12) Uani d . 1 4
O O7 0.4880(7) 0.0816(5) 0.2841(4) 0.0277(12) Uani d . 1 4
O O8 0.3755(7) 0.3336(5) 0.2040(3) 0.0230(11) Uani d D 1 4
H H8A 0.403(12) 0.406(4) 0.188(5) 0.034 Uiso d D 1 4
H H8B 0.367(13) 0.286(6) 0.160(4) 0.034 Uiso d D 1 4
O O9 0.6588(7) 0.1628(5) 0.6159(4) 0.0264(12) Uani d . 1 4
O O10 0.7947(6) -0.0283(5) 0.4734(3) 0.0236(11) Uani d . 1 4
O O11 0.9960(6) 0.1499(5) 0.5992(3) 0.0202(10) Uani d D 1 4
H H11A 1.075(7) 0.121(8) 0.580(5) 0.030 Uiso d D 1 4
H H11B 1.047(9) 0.200(7) 0.641(4) 0.030 Uiso d D 1 4
O O12 0.3208(9) 0.2904(6) 0.5615(4) 0.0376(15) Uani d . 1 4
H H12 0.3876 0.2346 0.5557 0.056 Uiso calc R 1 4
C C1 0.0629(9) 0.1183(7) 0.2696(4) 0.0207(14) Uani d . 1 4
C C2 -0.1168(10) 0.0795(8) 0.2383(6) 0.0332(19) Uani d . 1 4
H H2A -0.1601 0.0663 0.2859 0.040 Uiso calc R 1 4
H H2B -0.1261 0.0013 0.2064 0.040 Uiso calc R 1 4
H H2C -0.1825 0.1454 0.2020 0.040 Uiso calc R 1 4
C C3 0.7675(10) 0.2993(7) 0.3966(5) 0.0239(16) Uani d . 1 4
C C4 0.9472(12) 0.3420(11) 0.4242(7) 0.049(3) Uani d . 1 4
H H4A 0.9639 0.4053 0.3850 0.059 Uiso calc R 1 4
H H4B 1.0212 0.2701 0.4252 0.059 Uiso calc R 1 4
H H4C 0.9741 0.3785 0.4803 0.059 Uiso calc R 1 4
C C5 0.4006(16) 0.4061(10) 0.5715(6) 0.051(3) Uani d . 1 4
H H5A 0.4034 0.4418 0.6258 0.062 Uiso calc R 1 4
H H5B 0.3388 0.4628 0.5267 0.062 Uiso calc R 1 4
H H5C 0.5159 0.3955 0.5692 0.062 Uiso calc R 1 4

loop_
_atom_site_aniso_label
_atom_site_aniso_U_11
_atom_site_aniso_U_22
_atom_site_aniso_U_33
_atom_site_aniso_U_12
_atom_site_aniso_U_13
_atom_site_aniso_U_23
U1 0.01397(15) 0.01724(15) 0.01456(16) 0.00003(8) 0.00417(11) 0.00355(8)
U2 0.00972(14) 0.01612(15) 0.01148(15) -0.00104(8) 0.00357(10) 0.00029(8)
O1 0.018(3) 0.031(3) 0.021(3) -0.001(2) 0.000(2) 0.014(2)
O2 0.023(3) 0.037(3) 0.018(3) -0.006(2) 0.002(2) 0.015(2)
O3 0.020(3) 0.034(3) 0.033(3) -0.006(2) 0.005(2) 0.016(3)
O4 0.022(3) 0.043(3) 0.025(3) -0.007(2) 0.003(2) 0.005(2)
O5 0.012(2) 0.031(3) 0.019(3) -0.006(2) 0.0002(19) 0.010(2)
O6 0.019(3) 0.032(3) 0.029(3) 0.006(2) 0.003(2) -0.001(2)
O7 0.026(3) 0.029(3) 0.029(3) 0.002(2) 0.011(2) -0.001(2)
O8 0.023(3) 0.025(3) 0.022(3) 0.001(2) 0.008(2) 0.011(2)
O9 0.021(3) 0.029(3) 0.032(3) 0.000(2) 0.011(2) -0.008(2)
O10 0.016(2) 0.032(3) 0.022(3) -0.004(2) 0.004(2) -0.009(2)
O11 0.014(2) 0.027(3) 0.022(3) -0.006(2) 0.009(2) -0.010(2)
O12 0.042(4) 0.040(4) 0.033(3) 0.004(3) 0.014(3) 0.004(3)
C1 0.017(3) 0.020(3) 0.020(3) 0.000(3) -0.001(3) 0.006(3)
C2 0.016(4) 0.043(5) 0.036(5) -0.006(3) 0.001(3) 0.014(4)
C3 0.023(4) 0.021(3) 0.031(4) -0.005(3) 0.012(3) 0.003(3)
C4 0.028(5) 0.073(7) 0.044(6) -0.014(5) 0.006(4) 0.021(5)
C5 0.072(8) 0.041(5) 0.032(5) 0.009(5) 0.002(5) -0.005(4)

loop_
_atom_type_symbol
_atom_type_description
_atom_type_scat_dispersion_real
_atom_type_scat_dispersion_imag
_atom_type_scat_source
C C 0.0033 0.0016 'International Tables Vol C Tables 4.2.6.8 and 6.1.1.4'
H H 0.0000 0.0000 'International Tables Vol C Tables 4.2.6.8 and 6.1.1.4'
O O 0.0106 0.0060 'International Tables Vol C Tables 4.2.6.8 and 6.1.1.4'
U U -9.6767 9.6646 'International Tables Vol C Tables 4.2.6.8 and 6.1.1.4'

loop_
_geom_angle_atom_site_label_1
_geom_angle_atom_site_label_2
_geom_angle_atom_site_label_3
_geom_angle_site_symmetry_1
_geom_angle_site_symmetry_3
_geom_angle
O7 U1 O6 . . 178.0(3)
O7 U1 O5 . . 89.9(2)
O6 U1 O5 . . 92.1(2)
O7 U1 O8 . . 89.4(2)
O6 U1 O8 . . 88.6(2)
O5 U1 O8 . . 179.2(2)
O7 U1 O4 . . 88.0(2)
O6 U1 O4 . . 91.2(2)
O5 U1 O4 . . 114.24(18)
O8 U1 O4 . . 66.05(18)
O7 U1 O2 . . 90.7(2)
O6 U1 O2 . . 88.5(2)
O5 U1 O2 . . 114.60(17)
O8 U1 O2 . . 65.10(17)
O4 U1 O2 . . 131.14(18)
O7 U1 O3 . . 93.8(2)
O6 U1 O3 . . 87.1(2)
O5 U1 O3 . . 64.64(17)
O8 U1 O3 . . 115.72(17)
O4 U1 O3 . . 50.00(18)
O2 U1 O3 . . 175.5(2)
O7 U1 O1 . . 90.8(2)
O6 U1 O1 . . 90.1(2)
O5 U1 O1 . . 64.63(17)
O8 U1 O1 . . 115.07(17)
O4 U1 O1 . . 178.31(18)
O2 U1 O1 . . 49.97(16)
O3 U1 O1 . . 129.03(16)
O9 U2 O10 . . 173.7(2)
O9 U2 O5 . 3_656 94.8(2)
O10 U2 O5 . 3_656 90.1(2)
O9 U2 O5 . . 90.6(2)
O10 U2 O5 . . 94.8(2)
O5 U2 O5 3_656 . 70.1(2)
O9 U2 O11 . . 86.2(2)
O10 U2 O11 . . 87.5(2)
O5 U2 O11 3_656 . 144.73(18)
O5 U2 O11 . . 145.17(18)
O9 U2 O3 . . 93.4(2)
O10 U2 O3 . . 85.7(2)
O5 U2 O3 3_656 . 136.25(19)
O5 U2 O3 . . 66.93(18)
O11 U2 O3 . . 78.65(18)
O9 U2 O1 . 3_656 87.5(2)
O10 U2 O1 . 3_656 90.8(2)
O5 U2 O1 3_656 3_656 67.08(17)
O5 U2 O1 . 3_656 136.78(17)
O11 U2 O1 . 3_656 77.77(18)
O3 U2 O1 . 3_656 156.28(18)
C1 O1 U2 . 3_656 159.4(5)
C1 O1 U1 . . 94.1(4)
U2 O1 U1 3_656 . 101.70(18)
C1 O2 U1 . . 98.8(4)
C3 O3 U2 . . 153.0(5)
C3 O3 U1 . . 92.6(5)
U2 O3 U1 . . 103.06(19)
C3 O4 U1 . . 98.3(5)
U1 O5 U2 . 3_656 122.8(2)
U1 O5 U2 . . 122.6(2)
U2 O5 U2 3_656 . 109.9(2)
U1 O8 H8A . . 140(6)
U1 O8 H8B . . 112(5)
H8A O8 H8B . . 102(4)
U2 O11 H11A . . 118(5)
U2 O11 H11B . . 136(5)
H11A O11 H11B . . 105(4)
C5 O12 H12 . . 109.5
O2 C1 O1 . . 117.2(6)
O2 C1 C2 . . 122.2(7)
O1 C1 C2 . . 120.5(7)
C1 C2 H2A . . 109.5
C1 C2 H2B . . 109.5
H2A C2 H2B . . 109.5
C1 C2 H2C . . 109.5
H2A C2 H2C . . 109.5
H2B C2 H2C . . 109.5
O4 C3 O3 . . 118.9(7)
O4 C3 C4 . . 120.7(7)
O3 C3 C4 . . 120.4(8)
C3 C4 H4A . . 109.5
C3 C4 H4B . . 109.5
H4A C4 H4B . . 109.5
C3 C4 H4C . . 109.5
H4A C4 H4C . . 109.5
H4B C4 H4C . . 109.5
O12 C5 H5A . . 109.5
O12 C5 H5B . . 109.5
H5A C5 H5B . . 109.5
O12 C5 H5C . . 109.5
H5A C5 H5C . . 109.5
H5B C5 H5C . . 109.5

loop_
_geom_bond_atom_site_label_1
_geom_bond_atom_site_label_2
_geom_bond_site_symmetry_2
_geom_bond_distance
U1 O7 . 1.765(6)
U1 O6 . 1.779(6)
U1 O5 . 2.230(5)
U1 O8 . 2.469(5)
U1 O4 . 2.494(6)
U1 O2 . 2.528(6)
U1 O3 . 2.592(6)
U1 O1 . 2.614(5)
U2 O9 . 1.784(5)
U2 O10 . 1.795(5)
U2 O5 3_656 2.252(5)
U2 O5 . 2.261(5)
U2 O11 . 2.422(5)
U2 O3 . 2.438(5)
U2 O1 3_656 2.461(5)
O1 C1 . 1.284(8)
O1 U2 3_656 2.461(5)
O2 C1 . 1.262(9)
O3 C3 . 1.268(9)
O4 C3 . 1.230(10)
O5 U2 3_656 2.252(5)
O8 H8A . 0.87(2)
O8 H8B . 0.87(2)
O11 H11A . 0.87(2)
O11 H11B . 0.87(2)
O12 C5 . 1.385(12)
O12 H12 . 0.8400
C1 C2 . 1.487(10)
C2 H2A . 0.9800
C2 H2B . 0.9800
C2 H2C . 0.9800
C3 C4 . 1.498(12)
C4 H4A . 0.9800
C4 H4B . 0.9800
C4 H4C . 0.9800
C5 H5A . 0.9800
C5 H5B . 0.9800
C5 H5C . 0.9800

loop_
_geom_hbond_atom_site_label_D
_geom_hbond_atom_site_label_H
_geom_hbond_atom_site_label_A
_geom_hbond_site_symmetry_A
_geom_hbond_distance_DH
_geom_hbond_distance_HA
_geom_hbond_distance_DA
_geom_hbond_angle_DHA
_geom_hbond_publ_flag
O12 H12 O9 . 0.84 2.31 3.009(10) 141 y
O12 H12 O5 . 0.84 2.54 3.257(9) 143 .
O8 H8A O7 2_655 0.87(6) 2.07(6) 2.859(8) 151(7) y
O8 H8B O12 4_565 0.88(7) 1.78(6) 2.645(8) 170(9) y
O11 H11A O10 3_756 0.87(7) 1.88(7) 2.736(7) 166(8) y
O11 H11B O2 4_666 0.88(7) 1.83(7) 2.705(7) 173(7) y
